data_2234149
loop_
_publ_author_name
'Anthal, Sumati'
'Sambyal, Ambika'
'Bamzai, R. K.'
'Kant, Rajni'
'Gupta, Vivek K.'

_publ_section_title
;
 3-(4-Chloroanilino)-5,5-dimethylcyclohex-2-en-1-one
;
_journal_coeditor_code CV5258
_journal_issue 4
_journal_name_full 'Acta Crystallographica Section E'
_journal_page_first o1063
_journal_paper_doi 10.1107/S1600536812010495
_journal_volume 68
_journal_year 2012
_chemical_formula_iupac 'C14 H16 Cl N O'
_chemical_formula_moiety 'C14 H16 Cl N O'
_chemical_formula_sum 'C14 H16 Cl N O'
_chemical_formula_weight 249.73
_chemical_name_systematic
;
3-(4-Chloroanilino)-5,5-dimethylcyclohex-2-en-1-one
;
_space_group_IT_number 7
_symmetry_cell_setting monoclinic
_symmetry_space_group_name_Hall 'P -2yc'
_symmetry_space_group_name_H-M 'P 1 c 1'
_atom_sites_solution_hydrogens geom
_atom_sites_solution_primary direct
_atom_sites_solution_secondary difmap
_audit_creation_method SHELXL-97
_cell_angle_alpha 90.00
_cell_angle_beta 99.443(3)
_cell_angle_gamma 90.00
_cell_formula_units_Z 4
_cell_length_a 7.4103(2)
_cell_length_b 15.1916(5)
_cell_length_c 11.6408(4)
_cell_measurement_reflns_used 7292
_cell_measurement_temperature 293(2)
_cell_measurement_theta_max 29.0540
_cell_measurement_theta_min 3.5339
_cell_volume 1292.70(7)
_computing_cell_refinement 'CrysAlis PRO (Oxford Diffraction, 2010)'
_computing_data_collection 'CrysAlis PRO (Oxford Diffraction, 2010)'
_computing_data_reduction 'CrysAlis PRO (Oxford Diffraction, 2010)'
_computing_molecular_graphics 'ORTEP-3 (Farrugia, 1997)'
_computing_publication_material 'PLATON (Spek, 2009)'
_computing_structure_refinement 'SHELXL97 (Sheldrick, 2008)'
_computing_structure_solution 'SHELXS97 (Sheldrick, 2008)'
_diffrn_ambient_temperature 293(2)
_diffrn_detector_area_resol_mean 0
_diffrn_measured_fraction_theta_full 0.996
_diffrn_measured_fraction_theta_max 0.996
_diffrn_measurement_device_type 'Oxford Diffraction Xcalibur Sapphire3'
_diffrn_measurement_method 'omega scans'
_diffrn_radiation_monochromator graphite
_diffrn_radiation_source 'fine-focus sealed tube'
_diffrn_radiation_type MoK\a
_diffrn_radiation_wavelength 0.71073
_diffrn_reflns_av_R_equivalents 0.0339
_diffrn_reflns_av_sigmaI/netI 0.0393
_diffrn_reflns_limit_h_max 9
_diffrn_reflns_limit_h_min -9
_diffrn_reflns_limit_k_max 19
_diffrn_reflns_limit_k_min -19
_diffrn_reflns_limit_l_max 14
_diffrn_reflns_limit_l_min -14
_diffrn_reflns_number 19792
_diffrn_reflns_theta_full 27.00
_diffrn_reflns_theta_max 27.00
_diffrn_reflns_theta_min 3.55
_diffrn_standards_decay_% 0
_diffrn_standards_interval_count 0
_diffrn_standards_interval_time 0
_diffrn_standards_number 0
_exptl_absorpt_coefficient_mu 0.279
_exptl_absorpt_correction_T_max 1.00000
_exptl_absorpt_correction_T_min 0.96102
_exptl_absorpt_correction_type multi-scan
_exptl_absorpt_process_details '(CrysAlis RED; Oxford Diffraction, 2010)'
_exptl_crystal_colour white
_exptl_crystal_density_diffrn 1.283
_exptl_crystal_density_method 'not measured'
_exptl_crystal_description block
_exptl_crystal_F_000 528
_exptl_crystal_size_max 0.30
_exptl_crystal_size_mid 0.20
_exptl_crystal_size_min 0.20
_refine_diff_density_max 0.146
_refine_diff_density_min -0.205
_refine_ls_abs_structure_details 'Flack (1983), 2721 Friedel pairs'
_refine_ls_abs_structure_Flack -0.04(5)
_refine_ls_extinction_method none
_refine_ls_goodness_of_fit_ref 1.026
_refine_ls_hydrogen_treatment mixed
_refine_ls_matrix_type full
_refine_ls_number_parameters 319
_refine_ls_number_reflns 5570
_refine_ls_number_restraints 2
_refine_ls_restrained_S_all 1.025
_refine_ls_R_factor_all 0.0661
_refine_ls_R_factor_gt 0.0429
_refine_ls_shift/su_max 0.001
_refine_ls_shift/su_mean 0.000
_refine_ls_structure_factor_coef Fsqd
_refine_ls_weighting_details 'calc w=1/[\s^2^(Fo^2^)+(0.0374P)^2^+0.1217P] where P=(Fo^2^+2Fc^2^)/3'
_refine_ls_weighting_scheme calc
_refine_ls_wR_factor_gt 0.0889
_refine_ls_wR_factor_ref 0.1001
_reflns_number_gt 4069
_reflns_number_total 5570
_reflns_threshold_expression I>2sigma(I)
_cod_data_source_file cv5258.cif
_cod_data_source_block I
_cod_original_sg_symbol_H-M 'P c'
_cod_database_code 2234149
_cod_database_fobs_code 2234149

loop_
_symmetry_equiv_pos_as_xyz
'x, y, z'
'x, -y, z+1/2'

loop_
_atom_site_type_symbol
_atom_site_label
_atom_site_fract_x
_atom_site_fract_y
_atom_site_fract_z
_atom_site_U_iso_or_equiv
_atom_site_adp_type
_atom_site_calc_flag
_atom_site_refinement_flags
_atom_site_occupancy
_atom_site_symmetry_multiplicity
Cl Cl1A 0.02376(10) 0.84221(5) -0.37777(6) 0.0695(3) Uani d . 1 1
N N1A 0.1625(3) 0.86014(14) 0.13741(18) 0.0394(5) Uani d . 1 1
C C1A 0.6616(3) 0.87416(14) 0.2364(2) 0.0361(6) Uani d . 1 1
C C3A 0.3290(3) 0.86484(13) 0.20386(19) 0.0307(5) Uani d . 1 1
O O1A 0.8071(2) 0.88210(13) 0.19728(17) 0.0576(6) Uani d . 1 1
C C6A 0.6634(3) 0.87541(16) 0.3650(2) 0.0418(6) Uani d . 1 1
H H61A 0.7716 0.9066 0.4022 0.050 Uiso calc R 1 1
H H62A 0.6712 0.8154 0.3938 0.050 Uiso calc R 1 1
C C4A 0.3259(3) 0.87268(15) 0.3326(2) 0.0400(6) Uani d . 1 1
H H42A 0.3182 0.8142 0.3649 0.048 Uiso calc R 1 1
H H41A 0.2170 0.9048 0.3440 0.048 Uiso calc R 1 1
C C12A 0.0607(3) 0.84585(15) -0.2259(2) 0.0404(6) Uani d . 1 1
C C13A 0.1651(3) 0.78103(16) -0.1636(2) 0.0441(7) Uani d . 1 1
H H13 0.2131 0.7353 -0.2022 0.053 Uiso calc R 1 1
C C2A 0.4897(3) 0.86468(14) 0.1616(2) 0.0322(5) Uani d . 1 1
H H2A 0.4875 0.8582 0.0820 0.039 Uiso calc R 1 1
C C10A 0.0213(3) 0.91674(15) -0.0498(2) 0.0422(6) Uani d . 1 1
H H10A -0.0282 0.9621 -0.0111 0.051 Uiso calc R 1 1
C C14A 0.1978(3) 0.78474(15) -0.0433(2) 0.0399(6) Uani d . 1 1
H H14A 0.2665 0.7410 -0.0007 0.048 Uiso calc R 1 1
C C11A -0.0134(3) 0.91349(15) -0.1705(2) 0.0431(6) Uani d . 1 1
H H11A -0.0853 0.9562 -0.2130 0.052 Uiso calc R 1 1
C C5A 0.4937(3) 0.91935(15) 0.39910(19) 0.0366(6) Uani d . 1 1
C C9A 0.1283(3) 0.85343(14) 0.0136(2) 0.0340(6) Uani d . 1 1
C C7A 0.4922(3) 1.01738(15) 0.3674(2) 0.0436(6) Uani d . 1 1
H H72A 0.3848 1.0447 0.3876 0.065 Uiso calc R 1 1
H H73A 0.4916 1.0236 0.2853 0.065 Uiso calc R 1 1
H H71A 0.5993 1.0453 0.4095 0.065 Uiso calc R 1 1
C C8A 0.4948(4) 0.9102(2) 0.5304(2) 0.0578(8) Uani d . 1 1
H H83A 0.4911 0.8490 0.5503 0.087 Uiso calc R 1 1
H H81A 0.3899 0.9396 0.5509 0.087 Uiso calc R 1 1
H H82A 0.6042 0.9364 0.5721 0.087 Uiso calc R 1 1
Cl Cl1B 0.53853(10) 0.65806(5) -0.33380(7) 0.0718(3) Uani d . 1 1
C C1B 1.1802(3) 0.62985(15) 0.2807(2) 0.0398(6) Uani d . 1 1
C C11B 0.6804(3) 0.71986(15) -0.1197(2) 0.0431(6) Uani d . 1 1
H H11B 0.7258 0.7663 -0.1585 0.052 Uiso calc R 1 1
C C12B 0.5780(3) 0.65421(16) -0.1819(2) 0.0429(6) Uani d . 1 1
C C3B 0.8480(3) 0.63611(14) 0.2483(2) 0.0342(6) Uani d . 1 1
N N1B 0.6810(3) 0.64009(13) 0.1810(2) 0.0416(6) Uani d . 1 1
C C4B 0.8453(3) 0.62493(15) 0.3765(2) 0.0395(6) Uani d . 1 1
H H42B 0.7358 0.5929 0.3866 0.047 Uiso calc R 1 1
H H41B 0.8391 0.6826 0.4116 0.047 Uiso calc R 1 1
C C2B 1.0094(3) 0.64015(14) 0.2057(2) 0.0376(6) Uani d . 1 1
H H2B 1.0074 0.6497 0.1266 0.045 Uiso calc R 1 1
C C6B 1.1831(3) 0.62237(15) 0.4087(2) 0.0420(6) Uani d . 1 1
H H62B 1.1919 0.6809 0.4424 0.050 Uiso calc R 1 1
H H61B 1.2914 0.5899 0.4428 0.050 Uiso calc R 1 1
C C14B 0.5403(3) 0.58314(15) -0.0062(2) 0.0448(7) Uani d . 1 1
H H14B 0.4913 0.5376 0.0323 0.054 Uiso calc R 1 1
C C10B 0.7145(3) 0.71586(15) -0.0002(2) 0.0397(6) Uani d . 1 1
H H10B 0.7831 0.7598 0.0422 0.048 Uiso calc R 1 1
C C9B 0.6466(3) 0.64625(15) 0.0577(2) 0.0351(6) Uani d . 1 1
C C13B 0.5053(3) 0.58639(16) -0.1263(2) 0.0480(7) Uani d . 1 1
H H13' 0.4337 0.5434 -0.1688 0.058 Uiso calc R 1 1
O O1B 1.3270(2) 0.62702(14) 0.24154(19) 0.0645(6) Uani d . 1 1
C C5B 1.0126(3) 0.57602(14) 0.4406(2) 0.0374(6) Uani d . 1 1
C C7B 1.0128(4) 0.58084(17) 0.5718(2) 0.0543(7) Uani d . 1 1
H H73B 0.9032 0.5541 0.5896 0.081 Uiso calc R 1 1
H H72B 1.0177 0.6413 0.5961 0.081 Uiso calc R 1 1
H H71B 1.1175 0.5501 0.6122 0.081 Uiso calc R 1 1
C C8B 1.0106(3) 0.47940(15) 0.4026(2) 0.0467(7) Uani d . 1 1
H H83B 0.9045 0.4508 0.4225 0.070 Uiso calc R 1 1
H H81B 1.1189 0.4505 0.4414 0.070 Uiso calc R 1 1
H H82B 1.0072 0.4763 0.3199 0.070 Uiso calc R 1 1
H H1B 0.587(4) 0.6320(16) 0.210(2) 0.057(8) Uiso d . 1 1
H H1A 0.067(4) 0.8708(15) 0.167(2) 0.047(7) Uiso d . 1 1

loop_
_atom_site_aniso_label
_atom_site_aniso_U_11
_atom_site_aniso_U_22
_atom_site_aniso_U_33
_atom_site_aniso_U_12
_atom_site_aniso_U_13
_atom_site_aniso_U_23
Cl1A 0.0762(7) 0.0863(6) 0.0423(6) 0.0071(4) -0.0012(7) -0.0017(4)
N1A 0.0234(11) 0.0560(13) 0.0409(14) -0.0008(8) 0.0113(10) -0.0050(9)
C1A 0.0256(13) 0.0372(13) 0.0465(16) 0.0029(9) 0.0089(11) -0.0111(10)
C3A 0.0266(12) 0.0317(11) 0.0347(14) -0.0023(9) 0.0074(11) -0.0006(9)
O1A 0.0259(10) 0.0883(14) 0.0613(13) -0.0067(9) 0.0147(9) -0.0300(10)
C6A 0.0349(14) 0.0495(15) 0.0380(15) 0.0096(11) -0.0029(12) -0.0020(11)
C4A 0.0364(14) 0.0477(14) 0.0394(15) -0.0050(11) 0.0173(12) 0.0029(11)
C12A 0.0329(13) 0.0518(14) 0.0352(15) -0.0047(10) 0.0017(11) -0.0027(11)
C13A 0.0347(14) 0.0463(14) 0.0489(18) 0.0058(10) -0.0005(13) -0.0120(11)
C2A 0.0254(12) 0.0430(13) 0.0299(13) 0.0000(9) 0.0096(10) -0.0046(10)
C10A 0.0315(14) 0.0429(14) 0.0533(18) 0.0042(11) 0.0104(12) -0.0051(12)
C14A 0.0305(13) 0.0387(13) 0.0480(17) 0.0047(10) -0.0004(12) -0.0019(11)
C11A 0.0356(14) 0.0414(14) 0.0509(18) 0.0066(10) 0.0034(13) 0.0041(11)
C5A 0.0370(14) 0.0443(13) 0.0297(14) 0.0021(10) 0.0091(12) 0.0028(10)
C9A 0.0194(11) 0.0412(13) 0.0418(16) -0.0026(9) 0.0062(11) -0.0016(10)
C7A 0.0457(15) 0.0436(14) 0.0430(15) 0.0041(11) 0.0117(12) -0.0065(11)
C8A 0.0677(19) 0.0769(19) 0.0302(15) 0.0024(15) 0.0121(14) 0.0026(13)
Cl1B 0.0730(7) 0.0900(7) 0.0497(7) -0.0030(4) 0.0022(7) -0.0010(4)
C1B 0.0206(12) 0.0401(14) 0.0596(19) -0.0018(9) 0.0088(12) 0.0049(11)
C11B 0.0362(14) 0.0375(13) 0.0562(19) -0.0032(10) 0.0097(13) 0.0027(12)
C12B 0.0318(13) 0.0513(15) 0.0445(16) 0.0063(11) 0.0030(12) 0.0011(11)
C3B 0.0225(12) 0.0338(12) 0.0472(17) 0.0035(9) 0.0080(11) 0.0011(10)
N1B 0.0189(11) 0.0573(13) 0.0504(15) -0.0005(9) 0.0114(11) 0.0061(10)
C4B 0.0274(13) 0.0462(14) 0.0473(16) 0.0048(10) 0.0128(12) 0.0029(11)
C2B 0.0241(13) 0.0433(13) 0.0464(16) 0.0008(9) 0.0089(12) 0.0061(11)
C6B 0.0278(13) 0.0411(13) 0.0546(18) -0.0048(10) -0.0003(12) 0.0032(11)
C14B 0.0284(13) 0.0435(15) 0.062(2) -0.0059(10) 0.0055(13) 0.0062(12)
C10B 0.0282(12) 0.0382(13) 0.0532(17) -0.0041(9) 0.0082(12) -0.0037(11)
C9B 0.0188(11) 0.0391(12) 0.0479(17) 0.0027(9) 0.0073(12) 0.0027(10)
C13B 0.0324(14) 0.0439(15) 0.065(2) -0.0054(11) -0.0008(13) -0.0058(13)
O1B 0.0222(10) 0.0935(15) 0.0808(17) 0.0033(9) 0.0176(11) 0.0169(11)
C5B 0.0312(13) 0.0379(13) 0.0435(16) -0.0014(10) 0.0071(12) 0.0027(10)
C7B 0.0528(17) 0.0598(17) 0.0499(18) -0.0035(13) 0.0075(14) 0.0030(13)
C8B 0.0389(14) 0.0401(14) 0.0627(19) -0.0020(11) 0.0127(13) 0.0049(12)

loop_
_atom_type_symbol
_atom_type_description
_atom_type_scat_dispersion_real
_atom_type_scat_dispersion_imag
_atom_type_scat_source
C C 0.0033 0.0016 'International Tables Vol C Tables 4.2.6.8 and 6.1.1.4'
H H 0.0000 0.0000 'International Tables Vol C Tables 4.2.6.8 and 6.1.1.4'
N N 0.0061 0.0033 'International Tables Vol C Tables 4.2.6.8 and 6.1.1.4'
O O 0.0106 0.0060 'International Tables Vol C Tables 4.2.6.8 and 6.1.1.4'
Cl Cl 0.1484 0.1585 'International Tables Vol C Tables 4.2.6.8 and 6.1.1.4'

loop_
_geom_angle_atom_site_label_1
_geom_angle_atom_site_label_2
_geom_angle_atom_site_label_3
_geom_angle
C3A N1A C9A 125.35(19)
C3A N1A H1A 120.2(18)
C9A N1A H1A 113.6(18)
O1A C1A C2A 121.8(2)
O1A C1A C6A 120.0(2)
C2A C1A C6A 118.2(2)
N1A C3A C2A 124.5(2)
N1A C3A C4A 114.42(19)
C2A C3A C4A 121.1(2)
C1A C6A C5A 113.10(17)
C1A C6A H61A 109.0
C5A C6A H61A 109.0
C1A C6A H62A 109.0
C5A C6A H62A 109.0
H61A C6A H62A 107.8
C3A C4A C5A 113.37(18)
C3A C4A H42A 108.9
C5A C4A H42A 108.9
C3A C4A H41A 108.9
C5A C4A H41A 108.9
H42A C4A H41A 107.7
C11A C12A C13A 121.2(2)
C11A C12A Cl1A 119.41(19)
C13A C12A Cl1A 119.40(19)
C14A C13A C12A 119.5(2)
C14A C13A H13 120.2
C12A C13A H13 120.2
C3A C2A C1A 121.7(2)
C3A C2A H2A 119.1
C1A C2A H2A 119.1
C9A C10A C11A 120.7(2)
C9A C10A H10A 119.6
C11A C10A H10A 119.6
C9A C14A C13A 120.0(2)
C9A C14A H14A 120.0
C13A C14A H14A 120.0
C12A C11A C10A 118.7(2)
C12A C11A H11A 120.6
C10A C11A H11A 120.6
C4A C5A C6A 107.51(19)
C4A C5A C8A 109.5(2)
C6A C5A C8A 110.39(19)
C4A C5A C7A 110.86(19)
C6A C5A C7A 109.52(19)
C8A C5A C7A 109.0(2)
C14A C9A C10A 119.8(2)
C14A C9A N1A 121.4(2)
C10A C9A N1A 118.8(2)
C5A C7A H72A 109.5
C5A C7A H73A 109.5
H72A C7A H73A 109.5
C5A C7A H71A 109.5
H72A C7A H71A 109.5
H73A C7A H71A 109.5
C5A C8A H83A 109.5
C5A C8A H81A 109.5
H83A C8A H81A 109.5
C5A C8A H82A 109.5
H83A C8A H82A 109.5
H81A C8A H82A 109.5
O1B C1B C2B 121.4(3)
O1B C1B C6B 119.5(2)
C2B C1B C6B 119.1(2)
C10B C11B C12B 119.5(2)
C10B C11B H11B 120.3
C12B C11B H11B 120.3
C13B C12B C11B 121.2(3)
C13B C12B Cl1B 119.3(2)
C11B C12B Cl1B 119.5(2)
N1B C3B C2B 123.9(2)
N1B C3B C4B 114.8(2)
C2B C3B C4B 121.2(2)
C3B N1B C9B 125.8(2)
C3B N1B H1B 121(2)
C9B N1B H1B 113(2)
C3B C4B C5B 113.35(19)
C3B C4B H42B 108.9
C5B C4B H42B 108.9
C3B C4B H41B 108.9
C5B C4B H41B 108.9
H42B C4B H41B 107.7
C3B C2B C1B 121.0(2)
C3B C2B H2B 119.5
C1B C2B H2B 119.5
C1B C6B C5B 113.41(19)
C1B C6B H62B 108.9
C5B C6B H62B 108.9
C1B C6B H61B 108.9
C5B C6B H61B 108.9
H62B C6B H61B 107.7
C9B C14B C13B 121.2(2)
C9B C14B H14B 119.4
C13B C14B H14B 119.4
C11B C10B C9B 120.2(2)
C11B C10B H10B 119.9
C9B C10B H10B 119.9
C14B C9B C10B 119.1(2)
C14B C9B N1B 119.5(2)
C10B C9B N1B 121.4(2)
C12B C13B C14B 118.8(2)
C12B C13B H13' 120.6
C14B C13B H13' 120.6
C7B C5B C4B 109.3(2)
C7B C5B C8B 109.45(19)
C4B C5B C8B 110.84(19)
C7B C5B C6B 110.6(2)
C4B C5B C6B 106.90(18)
C8B C5B C6B 109.67(19)
C5B C7B H73B 109.5
C5B C7B H72B 109.5
H73B C7B H72B 109.5
C5B C7B H71B 109.5
H73B C7B H71B 109.5
H72B C7B H71B 109.5
C5B C8B H83B 109.5
C5B C8B H81B 109.5
H83B C8B H81B 109.5
C5B C8B H82B 109.5
H83B C8B H82B 109.5
H81B C8B H82B 109.5

loop_
_geom_bond_atom_site_label_1
_geom_bond_atom_site_label_2
_geom_bond_distance
Cl1A C12A 1.744(3)
N1A C3A 1.346(3)
N1A C9A 1.426(3)
N1A H1A 0.85(3)
C1A O1A 1.244(3)
C1A C2A 1.427(3)
C1A C6A 1.495(3)
C3A C2A 1.361(3)
C3A C4A 1.508(3)
C6A C5A 1.533(3)
C6A H61A 0.9700
C6A H62A 0.9700
C4A C5A 1.527(3)
C4A H42A 0.9700
C4A H41A 0.9700
C12A C11A 1.375(3)
C12A C13A 1.382(3)
C13A C14A 1.382(3)
C13A H13 0.9300
C2A H2A 0.9300
C10A C9A 1.381(3)
C10A C11A 1.387(3)
C10A H10A 0.9300
C14A C9A 1.380(3)
C14A H14A 0.9300
C11A H11A 0.9300
C5A C8A 1.533(3)
C5A C7A 1.534(3)
C7A H72A 0.9600
C7A H73A 0.9600
C7A H71A 0.9600
C8A H83A 0.9600
C8A H81A 0.9600
C8A H82A 0.9600
Cl1B C12B 1.745(3)
C1B O1B 1.247(3)
C1B C2B 1.424(3)
C1B C6B 1.491(4)
C11B C10B 1.374(3)
C11B C12B 1.383(3)
C11B H11B 0.9300
C12B C13B 1.373(3)
C3B N1B 1.353(3)
C3B C2B 1.370(3)
C3B C4B 1.506(3)
N1B C9B 1.418(3)
N1B H1B 0.83(3)
C4B C5B 1.530(3)
C4B H42B 0.9700
C4B H41B 0.9700
C2B H2B 0.9300
C6B C5B 1.544(3)
C6B H62B 0.9700
C6B H61B 0.9700
C14B C9B 1.379(3)
C14B C13B 1.380(3)
C14B H14B 0.9300
C10B C9B 1.392(3)
C10B H10B 0.9300
C13B H13' 0.9300
C5B C7B 1.529(4)
C5B C8B 1.533(3)
C7B H73B 0.9600
C7B H72B 0.9600
C7B H71B 0.9600
C8B H83B 0.9600
C8B H81B 0.9600
C8B H82B 0.9600

loop_
_geom_hbond_atom_site_label_D
_geom_hbond_atom_site_label_H
_geom_hbond_atom_site_label_A
_geom_hbond_site_symmetry_A
_geom_hbond_distance_DH
_geom_hbond_distance_HA
_geom_hbond_distance_DA
_geom_hbond_angle_DHA
_geom_hbond_publ_flag
N1A H1A O1A 1_455 0.85(3) 2.02(3) 2.852(3) 165(2) y
N1B H1B O1B 1_455 0.83(3) 2.02(3) 2.833(3) 165(2) y
C7A H72A Cg1 2_555 0.96 2.705 3.637(3) 163 y
C8B H83B Cg2 2_565 0.96 2.697 3.640(3) 167 y

loop_
_geom_torsion_atom_site_label_1
_geom_torsion_atom_site_label_2
_geom_torsion_atom_site_label_3
_geom_torsion_atom_site_label_4
_geom_torsion
C9A N1A C3A C2A 0.7(4)
C9A N1A C3A C4A 179.28(19)
O1A C1A C6A C5A 145.2(2)
C2A C1A C6A C5A -34.1(3)
N1A C3A C4A C5A -153.0(2)
C2A C3A C4A C5A 25.6(3)
C11A C12A C13A C14A -0.8(4)
Cl1A C12A C13A C14A 178.69(18)
N1A C3A C2A C1A 176.9(2)
C4A C3A C2A C1A -1.6(3)
O1A C1A C2A C3A -173.3(2)
C6A C1A C2A C3A 6.0(3)
C12A C13A C14A C9A -0.8(3)
C13A C12A C11A C10A 1.2(4)
Cl1A C12A C11A C10A -178.33(17)
C9A C10A C11A C12A 0.1(3)
C3A C4A C5A C6A -50.4(2)
C3A C4A C5A C8A -170.3(2)
C3A C4A C5A C7A 69.3(2)
C1A C6A C5A C4A 54.9(2)
C1A C6A C5A C8A 174.3(2)
C1A C6A C5A C7A -65.6(2)
C13A C14A C9A C10A 2.1(3)
C13A C14A C9A N1A -178.7(2)
C11A C10A C9A C14A -1.8(3)
C11A C10A C9A N1A 179.1(2)
C3A N1A C9A C14A 58.4(3)
C3A N1A C9A C10A -122.4(2)
C10B C11B C12B C13B 1.9(4)
C10B C11B C12B Cl1B -178.72(17)
C2B C3B N1B C9B 2.0(4)
C4B C3B N1B C9B -176.87(19)
N1B C3B C4B C5B 150.9(2)
C2B C3B C4B C5B -28.0(3)
N1B C3B C2B C1B -175.9(2)
C4B C3B C2B C1B 2.9(3)
O1B C1B C2B C3B 174.7(2)
C6B C1B C2B C3B -5.3(3)
O1B C1B C6B C5B -147.5(2)
C2B C1B C6B C5B 32.5(3)
C12B C11B C10B C9B 0.1(3)
C13B C14B C9B C10B 2.1(3)
C13B C14B C9B N1B -179.3(2)
C11B C10B C9B C14B -2.0(3)
C11B C10B C9B N1B 179.46(19)
C3B N1B C9B C14B 122.7(2)
C3B N1B C9B C10B -58.8(3)
C11B C12B C13B C14B -1.8(4)
Cl1B C12B C13B C14B 178.80(18)
C9B C14B C13B C12B -0.2(4)
C3B C4B C5B C7B 171.04(19)
C3B C4B C5B C8B -68.2(3)
C3B C4B C5B C6B 51.3(3)
C1B C6B C5B C7B -172.9(2)
C1B C6B C5B C4B -53.9(2)

loop_
_cod_related_entry_id
_cod_related_entry_database
_cod_related_entry_code
1 ChemSpider 651133
